data_7201596
loop_
_publ_author_name
'Du, Miao'
'Zhang, Zhi-Hui'
'You, Yan-Ping'
'Zhao, Xiao-Jun'

_publ_section_title
;
 R-Isophthalate (R = --H, --NO2, and --COOH) as modular building blocks
 for mixed-ligand coordination polymers incorporated with a versatile
 connector 4-amino-3,5-bis(3-pyridyl)-1,2,4-triazole
;
_journal_issue 3
_journal_name_full CrystEngComm
_journal_page_first 306
_journal_paper_doi 10.1039/b711447h
_journal_volume 10
_journal_year 2008
_chemical_formula_sum 'C21 H22 Cd N6 O10'
_chemical_formula_weight 632.86
_chemical_name_systematic
;
?
;
_space_group_IT_number 15
_symmetry_cell_setting monoclinic
_symmetry_space_group_name_Hall '-C 2yc'
_symmetry_space_group_name_H-M 'C 1 2/c 1'
_atom_sites_solution_hydrogens geom
_atom_sites_solution_primary direct
_atom_sites_solution_secondary difmap
_audit_creation_method SHELXL-97
_cell_angle_alpha 90.00
_cell_angle_beta 124.142(2)
_cell_angle_gamma 90.00
_cell_formula_units_Z 8
_cell_length_a 22.160(4)
_cell_length_b 19.009(3)
_cell_length_c 13.457(2)
_cell_measurement_reflns_used 3361
_cell_measurement_temperature 293(2)
_cell_measurement_theta_max 23.97
_cell_measurement_theta_min 2.22
_cell_volume 4691.6(13)
_computing_cell_refinement 'Bruker APEX II'
_computing_data_collection 'Bruker APEX II'
_computing_data_reduction 'Bruker SAINT'
_computing_molecular_graphics 'Bruker SHELXTL'
_computing_publication_material 'Bruker SHELXTL'
_computing_structure_refinement 'SHELXL-97 (Sheldrick, 1997)'
_computing_structure_solution 'SHELXS-97 (Sheldrick, 1990)'
_diffrn_ambient_temperature 293(2)
_diffrn_measured_fraction_theta_full 0.999
_diffrn_measured_fraction_theta_max 0.999
_diffrn_measurement_device_type 'APEX II CCD area detector'
_diffrn_measurement_method 'phi and omega scans'
_diffrn_radiation_monochromator graphite
_diffrn_radiation_source 'fine-focus sealed tube'
_diffrn_radiation_type MoK\a
_diffrn_radiation_wavelength 0.71073
_diffrn_reflns_av_R_equivalents 0.0294
_diffrn_reflns_av_sigmaI/netI 0.0340
_diffrn_reflns_limit_h_max 26
_diffrn_reflns_limit_h_min -23
_diffrn_reflns_limit_k_max 22
_diffrn_reflns_limit_k_min -22
_diffrn_reflns_limit_l_max 9
_diffrn_reflns_limit_l_min -15
_diffrn_reflns_number 12516
_diffrn_reflns_theta_full 25.01
_diffrn_reflns_theta_max 25.01
_diffrn_reflns_theta_min 1.86
_exptl_absorpt_coefficient_mu 1.002
_exptl_absorpt_correction_T_max 1.000000
_exptl_absorpt_correction_T_min 0.692222
_exptl_absorpt_correction_type multi-scan
_exptl_absorpt_process_details SADABS
_exptl_crystal_colour Colorless
_exptl_crystal_density_diffrn 1.792
_exptl_crystal_density_meas ?
_exptl_crystal_density_method 'not measured'
_exptl_crystal_description Block
_exptl_crystal_F_000 2560
_exptl_crystal_size_max 0.45
_exptl_crystal_size_mid 0.38
_exptl_crystal_size_min 0.21
_refine_diff_density_max 1.162
_refine_diff_density_min -0.963
_refine_diff_density_rms 0.116
_refine_ls_extinction_method none
_refine_ls_goodness_of_fit_ref 1.041
_refine_ls_hydrogen_treatment constr
_refine_ls_matrix_type full
_refine_ls_number_parameters 352
_refine_ls_number_reflns 4134
_refine_ls_number_restraints 0
_refine_ls_restrained_S_all 1.042
_refine_ls_R_factor_all 0.0488
_refine_ls_R_factor_gt 0.0383
_refine_ls_shift/su_max 0.000
_refine_ls_shift/su_mean 0.000
_refine_ls_structure_factor_coef Fsqd
_refine_ls_weighting_details 'calc w=1/[\s^2^(Fo^2^)+(0.0762P)^2^+0.0000P] where P=(Fo^2^+2Fc^2^)/3'
_refine_ls_weighting_scheme calc
_refine_ls_wR_factor_gt 0.1017
_refine_ls_wR_factor_ref 0.1086
_reflns_number_gt 3334
_reflns_number_total 4134
_reflns_threshold_expression >2sigma(I)
_cod_data_source_file b711447h.txt
_cod_data_source_block 3c
_cod_depositor_comments
;
The following automatic conversions were performed:
'_symmetry_cell_setting' value 'Monoclinic' changed to 'monoclinic'
according to '/home/saulius/struct/CIF-dictionaries/cif_core.dic'
dictionary named 'cif_core.dic' version 2.4.1 from
2010-06-29.

'_exptl_absorpt_correction_type' value 'Multi-Scan' changed
to 'multi-scan' according to
'/home/saulius/struct/CIF-dictionaries/cif_core.dic' dictionary named
'cif_core.dic' version 2.4.1 from 2010-06-29.

Automatic conversion script
Id: cif_fix_enum 1527 2010-12-29 10:47:43Z saulius 

The following automatic conversions were performed:

'_exptl_crystal_density_meas' value 'None' was changed to '?' - the
value is perceived as not measured.

Automatic conversion script
Id: cif_fix_values 3008 2015-01-20 13:52:24Z robertas 
;
_cod_original_cell_volume 4691.7(13)
_cod_original_sg_symbol_H-M C2/c
_cod_database_code 7201596

loop_
_symmetry_equiv_pos_as_xyz
'x, y, z'
'-x, y, -z+1/2'
'x+1/2, y+1/2, z'
'-x+1/2, y+1/2, -z+1/2'
'-x, -y, -z'
'x, -y, z-1/2'
'-x+1/2, -y+1/2, -z'
'x+1/2, -y+1/2, z-1/2'

loop_
_atom_site_label
_atom_site_type_symbol
_atom_site_fract_x
_atom_site_fract_y
_atom_site_fract_z
_atom_site_U_iso_or_equiv
_atom_site_adp_type
_atom_site_occupancy
_atom_site_symmetry_multiplicity
_atom_site_calc_flag
_atom_site_refinement_flags
_atom_site_disorder_assembly
_atom_site_disorder_group
Cd1 Cd 0.257511(14) 0.241430(13) 0.28156(2) 0.03205(13) Uani 1 1 d D . .
O1 O 0.31209(19) 0.17434(15) 0.4703(3) 0.0641(9) Uani 1 1 d . . .
O2 O 0.29270(16) 0.11449(16) 0.3170(2) 0.0554(8) Uani 1 1 d . . .
O3 O 0.28974(14) -0.15115(13) 0.3465(2) 0.0407(6) Uani 1 1 d . . .
O4 O 0.33975(14) -0.19759(13) 0.5288(2) 0.0431(7) Uani 1 1 d . . .
O5 O 0.46711(15) -0.05538(13) 0.8874(2) 0.0427(7) Uani 1 1 d . . .
O6 O 0.45856(15) 0.06075(13) 0.8753(2) 0.0464(7) Uani 1 1 d . . .
H6A H 0.4846 0.0549 0.9614 0.070 Uiso 1 1 d R . .
O7 O 0.23893(14) 0.19707(13) 0.0977(2) 0.0435(7) Uani 1 1 d D . .
H7A H 0.2199 0.1595 0.0583 0.065 Uiso 1 1 d RD . .
H7B H 0.2162 0.2352 0.0670 0.065 Uiso 1 1 d RD . .
O8 O 0.25729(19) 0.32606(16) 0.4065(3) 0.0718(10) Uani 1 1 d D . .
H8A H 0.2359 0.3649 0.3741 0.108 Uiso 1 1 d RD . .
H8B H 0.3026 0.3285 0.4628 0.108 Uiso 1 1 d RD . .
N1 N 0.13821(16) 0.21583(16) 0.2085(3) 0.0356(7) Uani 1 1 d . . .
N2 N -0.03976(16) 0.03164(16) 0.0883(3) 0.0380(7) Uani 1 1 d . . .
N3 N -0.03989(16) -0.04095(15) 0.0869(3) 0.0372(7) Uani 1 1 d . . .
N4 N 0.07265(16) -0.00524(14) 0.1832(2) 0.0295(6) Uani 1 1 d . . .
N5 N 0.14941(16) -0.00221(15) 0.2569(3) 0.0414(8) Uani 1 1 d D . .
H5A H 0.1645 -0.0337 0.3154 0.050 Uiso 1 1 d RD . .
H5B H 0.1631 -0.0116 0.2069 0.050 Uiso 1 1 d RD . .
N6 N 0.13031(16) -0.22668(15) 0.1755(3) 0.0327(7) Uani 1 1 d . . .
C1 C 0.04981(19) 0.12671(18) 0.1613(3) 0.0313(8) Uani 1 1 d . . .
C2 C 0.1192(2) 0.14833(19) 0.1983(3) 0.0371(9) Uani 1 1 d . . .
H2 H 0.1541 0.1142 0.2168 0.045 Uiso 1 1 calc R . .
C3 C 0.0877(2) 0.2652(2) 0.1800(4) 0.0385(9) Uani 1 1 d . . .
H3 H 0.1005 0.3123 0.1865 0.046 Uiso 1 1 calc R . .
C4 C 0.0175(2) 0.24808(19) 0.1414(4) 0.0391(10) Uani 1 1 d . . .
H4 H -0.0166 0.2833 0.1218 0.047 Uiso 1 1 calc R . .
C5 C -0.0019(2) 0.17880(19) 0.1319(3) 0.0361(9) Uani 1 1 d . . .
H5 H -0.0492 0.1666 0.1061 0.043 Uiso 1 1 calc R . .
C6 C 0.02849(19) 0.05225(18) 0.1463(3) 0.0302(8) Uani 1 1 d . . .
C7 C 0.02788(18) -0.06204(19) 0.1426(3) 0.0297(8) Uani 1 1 d . . .
C8 C 0.04755(18) -0.13673(18) 0.1517(3) 0.0297(8) Uani 1 1 d . . .
C9 C 0.11365(19) -0.15900(18) 0.1740(3) 0.0336(8) Uani 1 1 d . . .
H9 H 0.1480 -0.1252 0.1885 0.040 Uiso 1 1 calc R . .
C10 C 0.0811(2) -0.2752(2) 0.1553(3) 0.0370(9) Uani 1 1 d . . .
H10 H 0.0928 -0.3224 0.1574 0.044 Uiso 1 1 calc R . .
C11 C 0.0135(2) -0.25838(19) 0.1313(4) 0.0382(9) Uani 1 1 d . . .
H11 H -0.0197 -0.2934 0.1170 0.046 Uiso 1 1 calc R . .
C12 C -0.00349(19) -0.18814(19) 0.1291(3) 0.0355(8) Uani 1 1 d . . .
H12 H -0.0487 -0.1753 0.1127 0.043 Uiso 1 1 calc R . .
C13 C 0.3140(2) 0.1179(2) 0.4251(3) 0.0418(10) Uani 1 1 d . . .
C14 C 0.34168(19) 0.05221(19) 0.5005(3) 0.0315(8) Uani 1 1 d . . .
C15 C 0.32637(19) -0.01345(18) 0.4474(3) 0.0311(8) Uani 1 1 d . . .
H15 H 0.3021 -0.0166 0.3645 0.037 Uiso 1 1 calc R . .
C16 C 0.34624(18) -0.07441(18) 0.5145(3) 0.0293(8) Uani 1 1 d . . .
C17 C 0.32325(18) -0.14661(18) 0.4574(3) 0.0326(8) Uani 1 1 d . . .
C18 C 0.38599(18) -0.06847(18) 0.6392(3) 0.0306(8) Uani 1 1 d . . .
H18 H 0.4007 -0.1089 0.6862 0.037 Uiso 1 1 calc R . .
C19 C 0.40373(19) -0.00329(17) 0.6938(3) 0.0287(8) Uani 1 1 d . . .
C20 C 0.4462(2) -0.00107(17) 0.8283(3) 0.0301(8) Uani 1 1 d . . .
C21 C 0.38019(19) 0.05745(18) 0.6253(3) 0.0318(8) Uani 1 1 d . . .
H21 H 0.3899 0.1013 0.6620 0.038 Uiso 1 1 calc R . .
O9 O 0.17411(18) 0.07966(18) 0.9611(3) 0.0683(9) Uani 1 1 d . . .
O10 O 0.3052(5) 0.4543(4) 0.4094(9) 0.072(2) Uani 0.50 1 d P A 1
O10' O 0.2642(5) 0.4832(6) 0.3569(9) 0.089(3) Uani 0.50 1 d P B 2

loop_
_atom_site_aniso_label
_atom_site_aniso_U_11
_atom_site_aniso_U_22
_atom_site_aniso_U_33
_atom_site_aniso_U_23
_atom_site_aniso_U_13
_atom_site_aniso_U_12
Cd1 0.03937(19) 0.02960(18) 0.02756(19) 0.00106(10) 0.01901(15) -0.00272(10)
O1 0.106(3) 0.0369(17) 0.057(2) 0.0175(15) 0.050(2) 0.0160(16)
O2 0.0664(19) 0.0639(19) 0.0287(15) 0.0167(14) 0.0222(14) -0.0027(16)
O3 0.0543(16) 0.0383(14) 0.0244(14) -0.0078(11) 0.0189(12) -0.0024(12)
O4 0.0543(16) 0.0332(14) 0.0293(14) -0.0027(12) 0.0159(13) -0.0014(12)
O5 0.0622(18) 0.0302(14) 0.0224(13) 0.0017(11) 0.0157(13) 0.0011(12)
O6 0.0746(19) 0.0308(14) 0.0203(13) -0.0014(11) 0.0182(13) -0.0002(13)
O7 0.0677(18) 0.0319(14) 0.0252(13) 0.0038(11) 0.0227(13) 0.0029(13)
O8 0.097(3) 0.058(2) 0.062(2) -0.0089(17) 0.046(2) 0.0118(18)
N1 0.0458(18) 0.0284(16) 0.0357(18) 0.0009(14) 0.0246(15) -0.0021(14)
N2 0.0364(17) 0.0346(16) 0.0408(18) 0.0005(14) 0.0203(15) 0.0005(13)
N3 0.0364(17) 0.0354(17) 0.0436(19) -0.0015(14) 0.0248(15) -0.0019(13)
N4 0.0340(16) 0.0303(16) 0.0281(15) 0.0010(13) 0.0198(13) 0.0003(12)
N5 0.0308(16) 0.0418(19) 0.0432(18) 0.0021(15) 0.0156(14) 0.0000(13)
N6 0.0356(17) 0.0296(16) 0.0318(17) 0.0008(13) 0.0183(14) 0.0001(13)
C1 0.0382(19) 0.0338(19) 0.0222(18) 0.0005(14) 0.0172(16) 0.0021(15)
C2 0.042(2) 0.032(2) 0.040(2) 0.0038(16) 0.0243(18) 0.0025(16)
C3 0.053(3) 0.0301(19) 0.032(2) 0.0011(16) 0.024(2) 0.0029(17)
C4 0.049(2) 0.039(2) 0.033(2) 0.0033(16) 0.025(2) 0.0111(17)
C5 0.044(2) 0.044(2) 0.0262(19) 0.0033(16) 0.0231(17) 0.0048(17)
C6 0.037(2) 0.0320(19) 0.0270(19) -0.0002(15) 0.0215(16) 0.0007(15)
C7 0.0341(19) 0.0338(19) 0.0255(19) -0.0018(15) 0.0193(16) -0.0023(15)
C8 0.0360(19) 0.0333(19) 0.0202(17) -0.0001(14) 0.0160(15) -0.0013(15)
C9 0.040(2) 0.0290(19) 0.032(2) -0.0031(15) 0.0198(17) -0.0048(15)
C10 0.050(2) 0.0265(18) 0.034(2) 0.0037(16) 0.0230(19) 0.0004(16)
C11 0.042(2) 0.037(2) 0.036(2) -0.0003(16) 0.0224(19) -0.0090(16)
C12 0.0371(19) 0.040(2) 0.031(2) 0.0005(16) 0.0206(17) -0.0032(16)
C13 0.041(2) 0.044(2) 0.037(2) 0.0121(19) 0.0198(18) 0.0008(18)
C14 0.0340(19) 0.038(2) 0.0262(19) 0.0031(15) 0.0188(16) -0.0009(15)
C15 0.0320(19) 0.042(2) 0.0173(16) -0.0008(15) 0.0129(14) -0.0012(15)
C16 0.0280(17) 0.0347(19) 0.0223(17) -0.0037(15) 0.0123(15) 0.0004(14)
C17 0.0338(19) 0.034(2) 0.026(2) -0.0061(16) 0.0149(16) 0.0013(15)
C18 0.0355(19) 0.0345(19) 0.0199(17) 0.0025(15) 0.0144(15) 0.0017(15)
C19 0.0316(18) 0.0323(18) 0.0171(16) -0.0019(14) 0.0106(14) -0.0017(14)
C20 0.039(2) 0.0285(19) 0.0212(17) -0.0017(15) 0.0159(15) -0.0016(14)
C21 0.041(2) 0.0306(18) 0.0227(18) 0.0009(14) 0.0176(16) 0.0001(15)
O9 0.072(2) 0.064(2) 0.084(3) -0.0159(19) 0.052(2) -0.0112(17)
O10 0.077(6) 0.058(5) 0.094(7) -0.024(4) 0.056(5) -0.017(4)
O10' 0.091(7) 0.123(9) 0.080(6) -0.021(6) 0.064(6) -0.013(5)

loop_
_atom_type_symbol
_atom_type_description
_atom_type_scat_dispersion_real
_atom_type_scat_dispersion_imag
_atom_type_scat_source
C C 0.0033 0.0016 'International Tables Vol C Tables 4.2.6.8 and 6.1.1.4'
H H 0.0000 0.0000 'International Tables Vol C Tables 4.2.6.8 and 6.1.1.4'
N N 0.0061 0.0033 'International Tables Vol C Tables 4.2.6.8 and 6.1.1.4'
O O 0.0106 0.0060 'International Tables Vol C Tables 4.2.6.8 and 6.1.1.4'
Cd Cd -0.8075 1.2024 'International Tables Vol C Tables 4.2.6.8 and 6.1.1.4'

loop_
_geom_angle_atom_site_label_1
_geom_angle_atom_site_label_2
_geom_angle_atom_site_label_3
_geom_angle
_geom_angle_site_symmetry_1
_geom_angle_site_symmetry_3
_geom_angle_publ_flag
N6 Cd1 N1 170.95(11) 4 . ?
N6 Cd1 O8 94.39(12) 4 . ?
N1 Cd1 O8 89.25(12) . . ?
N6 Cd1 O7 83.59(10) 4 . ?
N1 Cd1 O7 89.67(10) . . ?
O8 Cd1 O7 155.58(10) . . ?
N6 Cd1 O1 92.37(12) 4 . ?
N1 Cd1 O1 96.46(11) . . ?
O8 Cd1 O1 79.17(11) . . ?
O7 Cd1 O1 125.17(9) . . ?
N6 Cd1 O3 86.17(10) 4 4 ?
N1 Cd1 O3 86.66(10) . 4 ?
O8 Cd1 O3 76.30(10) . 4 ?
O7 Cd1 O3 79.29(8) . 4 ?
O1 Cd1 O3 155.23(10) . 4 ?
N6 Cd1 O2 91.67(10) 4 . ?
N1 Cd1 O2 92.18(10) . . ?
O8 Cd1 O2 131.01(11) . . ?
O7 Cd1 O2 73.41(9) . . ?
O1 Cd1 O2 52.00(10) . . ?
O3 Cd1 O2 152.68(9) 4 . ?
C13 O1 Cd1 94.2(2) . . ?
C13 O2 Cd1 92.6(3) . . ?
C17 O3 Cd1 128.6(2) . 4_545 ?
C20 O6 H6A 107.6 . . ?
Cd1 O7 H7A 132.3 . . ?
Cd1 O7 H7B 85.0 . . ?
H7A O7 H7B 117.8 . . ?
Cd1 O8 H8A 117.0 . . ?
Cd1 O8 H8B 101.5 . . ?
H8A O8 H8B 116.4 . . ?
C2 N1 C3 118.6(3) . . ?
C2 N1 Cd1 118.0(2) . . ?
C3 N1 Cd1 123.4(3) . . ?
C6 N2 N3 107.4(3) . . ?
C7 N3 N2 107.8(3) . . ?
C7 N4 C6 106.2(3) . . ?
C7 N4 N5 129.6(3) . . ?
C6 N4 N5 124.1(3) . . ?
N4 N5 H5A 107.5 . . ?
N4 N5 H5B 104.3 . . ?
H5A N5 H5B 114.2 . . ?
C9 N6 C10 118.4(3) . . ?
C9 N6 Cd1 120.6(2) . 4_545 ?
C10 N6 Cd1 121.0(2) . 4_545 ?
C2 C1 C5 117.5(3) . . ?
C2 C1 C6 122.7(3) . . ?
C5 C1 C6 119.7(3) . . ?
N1 C2 C1 123.0(3) . . ?
N1 C2 H2 118.5 . . ?
C1 C2 H2 118.5 . . ?
N1 C3 C4 122.0(3) . . ?
N1 C3 H3 119.0 . . ?
C4 C3 H3 119.0 . . ?
C5 C4 C3 119.5(4) . . ?
C5 C4 H4 120.3 . . ?
C3 C4 H4 120.3 . . ?
C4 C5 C1 119.5(4) . . ?
C4 C5 H5 120.3 . . ?
C1 C5 H5 120.3 . . ?
N2 C6 N4 109.2(3) . . ?
N2 C6 C1 122.9(3) . . ?
N4 C6 C1 127.8(3) . . ?
N3 C7 N4 109.4(3) . . ?
N3 C7 C8 122.3(3) . . ?
N4 C7 C8 128.3(3) . . ?
C9 C8 C12 117.6(3) . . ?
C9 C8 C7 122.8(3) . . ?
C12 C8 C7 119.5(3) . . ?
N6 C9 C8 123.2(3) . . ?
N6 C9 H9 118.4 . . ?
C8 C9 H9 118.4 . . ?
N6 C10 C11 122.8(3) . . ?
N6 C10 H10 118.6 . . ?
C11 C10 H10 118.6 . . ?
C10 C11 C12 118.4(3) . . ?
C10 C11 H11 120.8 . . ?
C12 C11 H11 120.8 . . ?
C11 C12 C8 119.6(3) . . ?
C11 C12 H12 120.2 . . ?
C8 C12 H12 120.2 . . ?
O1 C13 O2 121.2(4) . . ?
O1 C13 C14 119.9(4) . . ?
O2 C13 C14 118.9(4) . . ?
C15 C14 C21 119.5(3) . . ?
C15 C14 C13 120.8(3) . . ?
C21 C14 C13 119.6(3) . . ?
C16 C15 C14 121.6(3) . . ?
C16 C15 H15 119.2 . . ?
C14 C15 H15 119.2 . . ?
C15 C16 C18 118.2(3) . . ?
C15 C16 C17 122.4(3) . . ?
C18 C16 C17 119.3(3) . . ?
O3 C17 O4 125.6(3) . . ?
O3 C17 C16 118.5(3) . . ?
O4 C17 C16 115.9(3) . . ?
C19 C18 C16 120.8(3) . . ?
C19 C18 H18 119.6 . . ?
C16 C18 H18 119.6 . . ?
C18 C19 C21 120.4(3) . . ?
C18 C19 C20 117.7(3) . . ?
C21 C19 C20 121.8(3) . . ?
O5 C20 O6 123.4(3) . . ?
O5 C20 C19 120.8(3) . . ?
O6 C20 C19 115.8(3) . . ?
C19 C21 C14 119.3(3) . . ?
C19 C21 H21 120.4 . . ?
C14 C21 H21 120.4 . . ?

loop_
_geom_bond_atom_site_label_1
_geom_bond_atom_site_label_2
_geom_bond_distance
_geom_bond_site_symmetry_2
_geom_bond_publ_flag
Cd1 N6 2.295(3) 4 ?
Cd1 N1 2.297(3) . ?
Cd1 O8 2.329(3) . ?
Cd1 O7 2.421(3) . ?
Cd1 O1 2.468(3) . ?
Cd1 O3 2.492(2) 4 ?
Cd1 O2 2.498(3) . ?
O1 C13 1.245(5) . ?
O2 C13 1.254(5) . ?
O3 C17 1.242(4) . ?
O3 Cd1 2.492(2) 4_545 ?
O4 C17 1.266(4) . ?
O5 C20 1.225(4) . ?
O6 C20 1.289(4) . ?
O6 H6A 0.9676 . ?
O7 H7A 0.8478 . ?
O7 H7B 0.8459 . ?
O8 H8A 0.8531 . ?
O8 H8B 0.8543 . ?
N1 C2 1.333(4) . ?
N1 C3 1.341(5) . ?
N2 C6 1.313(4) . ?
N2 N3 1.380(4) . ?
N3 C7 1.309(4) . ?
N4 C7 1.356(4) . ?
N4 C6 1.361(4) . ?
N4 N5 1.410(4) . ?
N5 H5A 0.8912 . ?
N5 H5B 0.8997 . ?
N6 C9 1.335(4) . ?
N6 C10 1.336(5) . ?
N6 Cd1 2.295(3) 4_545 ?
C1 C2 1.387(5) . ?
C1 C5 1.393(5) . ?
C1 C6 1.470(5) . ?
C2 H2 0.9300 . ?
C3 C4 1.374(6) . ?
C3 H3 0.9300 . ?
C4 C5 1.369(5) . ?
C4 H4 0.9300 . ?
C5 H5 0.9300 . ?
C7 C8 1.470(5) . ?
C8 C9 1.386(5) . ?
C8 C12 1.393(5) . ?
C9 H9 0.9300 . ?
C10 C11 1.380(6) . ?
C10 H10 0.9300 . ?
C11 C12 1.383(5) . ?
C11 H11 0.9300 . ?
C12 H12 0.9300 . ?
C13 C14 1.506(5) . ?
C14 C15 1.382(5) . ?
C14 C21 1.397(5) . ?
C15 C16 1.380(5) . ?
C15 H15 0.9300 . ?
C16 C18 1.395(5) . ?
C16 C17 1.515(5) . ?
C18 C19 1.380(5) . ?
C18 H18 0.9300 . ?
C19 C21 1.383(5) . ?
C19 C20 1.501(4) . ?
C21 H21 0.9300 . ?

loop_
_geom_torsion_atom_site_label_1
_geom_torsion_atom_site_label_2
_geom_torsion_atom_site_label_3
_geom_torsion_atom_site_label_4
_geom_torsion
_geom_torsion_site_symmetry_1
_geom_torsion_site_symmetry_2
_geom_torsion_site_symmetry_3
_geom_torsion_site_symmetry_4
_geom_torsion_publ_flag
N6 Cd1 O1 C13 -91.0(3) 4 . . . ?
N1 Cd1 O1 C13 87.0(3) . . . . ?
O8 Cd1 O1 C13 174.9(3) . . . . ?
O7 Cd1 O1 C13 -7.2(3) . . . . ?
O3 Cd1 O1 C13 -177.0(2) 4 . . . ?
O2 Cd1 O1 C13 -0.8(2) . . . . ?
N6 Cd1 O2 C13 92.5(2) 4 . . . ?
N1 Cd1 O2 C13 -95.7(2) . . . . ?
O8 Cd1 O2 C13 -4.8(3) . . . . ?
O7 Cd1 O2 C13 175.3(2) . . . . ?
O1 Cd1 O2 C13 0.8(2) . . . . ?
O3 Cd1 O2 C13 177.3(2) 4 . . . ?
O8 Cd1 N1 C2 -134.3(3) . . . . ?
O7 Cd1 N1 C2 70.1(3) . . . . ?
O1 Cd1 N1 C2 -55.3(3) . . . . ?
O3 Cd1 N1 C2 149.4(3) 4 . . . ?
O2 Cd1 N1 C2 -3.3(3) . . . . ?
O8 Cd1 N1 C3 43.2(3) . . . . ?
O7 Cd1 N1 C3 -112.4(3) . . . . ?
O1 Cd1 N1 C3 122.2(3) . . . . ?
O3 Cd1 N1 C3 -33.1(3) 4 . . . ?
O2 Cd1 N1 C3 174.2(3) . . . . ?
C6 N2 N3 C7 -0.8(4) . . . . ?
C3 N1 C2 C1 -1.1(6) . . . . ?
Cd1 N1 C2 C1 176.5(3) . . . . ?
C5 C1 C2 N1 1.2(5) . . . . ?
C6 C1 C2 N1 177.9(3) . . . . ?
C2 N1 C3 C4 0.4(6) . . . . ?
Cd1 N1 C3 C4 -177.1(3) . . . . ?
N1 C3 C4 C5 0.3(6) . . . . ?
C3 C4 C5 C1 -0.1(6) . . . . ?
C2 C1 C5 C4 -0.5(5) . . . . ?
C6 C1 C5 C4 -177.3(3) . . . . ?
N3 N2 C6 N4 -0.3(4) . . . . ?
N3 N2 C6 C1 177.3(3) . . . . ?
C7 N4 C6 N2 1.3(4) . . . . ?
N5 N4 C6 N2 -174.3(3) . . . . ?
C7 N4 C6 C1 -176.3(4) . . . . ?
N5 N4 C6 C1 8.1(5) . . . . ?
C2 C1 C6 N2 -165.3(3) . . . . ?
C5 C1 C6 N2 11.3(5) . . . . ?
C2 C1 C6 N4 11.9(6) . . . . ?
C5 C1 C6 N4 -171.5(3) . . . . ?
N2 N3 C7 N4 1.6(4) . . . . ?
N2 N3 C7 C8 -176.3(3) . . . . ?
C6 N4 C7 N3 -1.8(4) . . . . ?
N5 N4 C7 N3 173.5(3) . . . . ?
C6 N4 C7 C8 176.0(4) . . . . ?
N5 N4 C7 C8 -8.7(6) . . . . ?
N3 C7 C8 C9 158.5(3) . . . . ?
N4 C7 C8 C9 -19.0(6) . . . . ?
N3 C7 C8 C12 -16.9(5) . . . . ?
N4 C7 C8 C12 165.6(3) . . . . ?
C10 N6 C9 C8 -0.4(5) . . . . ?
Cd1 N6 C9 C8 -178.3(3) 4_545 . . . ?
C12 C8 C9 N6 -0.5(5) . . . . ?
C7 C8 C9 N6 -176.0(3) . . . . ?
C9 N6 C10 C11 0.9(6) . . . . ?
Cd1 N6 C10 C11 178.8(3) 4_545 . . . ?
N6 C10 C11 C12 -0.5(6) . . . . ?
C10 C11 C12 C8 -0.4(6) . . . . ?
C9 C8 C12 C11 0.9(5) . . . . ?
C7 C8 C12 C11 176.6(3) . . . . ?
Cd1 O1 C13 O2 1.4(4) . . . . ?
Cd1 O1 C13 C14 -178.0(3) . . . . ?
Cd1 O2 C13 O1 -1.4(4) . . . . ?
Cd1 O2 C13 C14 178.0(3) . . . . ?
O1 C13 C14 C15 162.1(4) . . . . ?
O2 C13 C14 C15 -17.3(5) . . . . ?
O1 C13 C14 C21 -14.7(6) . . . . ?
O2 C13 C14 C21 166.0(3) . . . . ?
C21 C14 C15 C16 2.0(5) . . . . ?
C13 C14 C15 C16 -174.8(3) . . . . ?
C14 C15 C16 C18 -3.3(5) . . . . ?
C14 C15 C16 C17 173.6(3) . . . . ?
Cd1 O3 C17 O4 -0.7(5) 4_545 . . . ?
Cd1 O3 C17 C16 -179.9(2) 4_545 . . . ?
C15 C16 C17 O3 5.2(5) . . . . ?
C18 C16 C17 O3 -177.9(3) . . . . ?
C15 C16 C17 O4 -174.0(3) . . . . ?
C18 C16 C17 O4 2.8(5) . . . . ?
C15 C16 C18 C19 1.2(5) . . . . ?
C17 C16 C18 C19 -175.8(3) . . . . ?
C16 C18 C19 C21 2.2(6) . . . . ?
C16 C18 C19 C20 179.7(3) . . . . ?
C18 C19 C20 O5 3.2(5) . . . . ?
C21 C19 C20 O5 -179.4(4) . . . . ?
C18 C19 C20 O6 -176.7(3) . . . . ?
C21 C19 C20 O6 0.7(5) . . . . ?
C18 C19 C21 C14 -3.5(6) . . . . ?
C20 C19 C21 C14 179.1(3) . . . . ?
C15 C14 C21 C19 1.5(5) . . . . ?
C13 C14 C21 C19 178.3(3) . . . . ?
